data_4345009
loop_
_publ_author_name
'Zeng, Chao'
'Wang, Nan'
'Peng, Tai'
'Wang, Suning'

_publ_section_title
;
 Copper(I) Complexes Bearing 1,2-Phenyl-Bridged P(&#x2227;)N,
 P(&#x2227;)N(&#x2227;)P, and N(&#x2227;)P(&#x2227;)N Chelate Ligands:
 Structures and Phosphorescence.
;
_journal_issue 3
_journal_name_full 'Inorganic chemistry'
_journal_page_first 1616
_journal_page_last 1625
_journal_paper_doi 10.1021/acs.inorgchem.6b02721
_journal_volume 56
_journal_year 2017
_chemical_formula_sum 'C32 H29 Cu I N2 O P'
_chemical_formula_weight 678.98
_chemical_name_systematic
; 
 ? 
;
_space_group_IT_number 61
_symmetry_space_group_name_Hall '-P 2ac 2ab'
_symmetry_space_group_name_H-M 'P b c a'
_atom_sites_solution_hydrogens geom
_atom_sites_solution_primary direct
_atom_sites_solution_secondary difmap
_audit_creation_method SHELXL-97
_cell_angle_alpha 90.00
_cell_angle_beta 90.00
_cell_angle_gamma 90.00
_cell_formula_units_Z 8
_cell_length_a 13.813(4)
_cell_length_b 17.028(3)
_cell_length_c 24.472(3)
_cell_measurement_temperature 180(2)
_cell_volume 5756(2)
_computing_structure_refinement 'SHELXL-97 (Sheldrick, 1997)'
_computing_structure_solution 'SHELXS-97 (Sheldrick, 1990)'
_diffrn_ambient_temperature 180(2)
_diffrn_measured_fraction_theta_full 0.997
_diffrn_measured_fraction_theta_max 0.997
_diffrn_radiation_monochromator graphite
_diffrn_radiation_source 'fine-focus sealed tube'
_diffrn_radiation_type MoK\a
_diffrn_radiation_wavelength 0.71073
_diffrn_reflns_av_R_equivalents 0.0505
_diffrn_reflns_av_sigmaI/netI 0.0331
_diffrn_reflns_limit_h_max 17
_diffrn_reflns_limit_h_min -17
_diffrn_reflns_limit_k_max 16
_diffrn_reflns_limit_k_min -21
_diffrn_reflns_limit_l_max 20
_diffrn_reflns_limit_l_min -31
_diffrn_reflns_number 48937
_diffrn_reflns_theta_full 27.13
_diffrn_reflns_theta_max 27.13
_diffrn_reflns_theta_min 1.66
_exptl_absorpt_coefficient_mu 1.915
_exptl_absorpt_correction_T_max 0.8028
_exptl_absorpt_correction_T_min 0.7621
_exptl_absorpt_correction_type multi-scan
_exptl_crystal_density_diffrn 1.567
_exptl_crystal_density_method 'not measured'
_exptl_crystal_F_000 2720
_exptl_crystal_size_max 0.15
_exptl_crystal_size_mid 0.15
_exptl_crystal_size_min 0.12
_refine_diff_density_max 1.024
_refine_diff_density_min -0.791
_refine_diff_density_rms 0.091
_refine_ls_extinction_method none
_refine_ls_goodness_of_fit_ref 1.132
_refine_ls_hydrogen_treatment constr
_refine_ls_matrix_type full
_refine_ls_number_parameters 343
_refine_ls_number_reflns 6349
_refine_ls_number_restraints 0
_refine_ls_restrained_S_all 1.132
_refine_ls_R_factor_all 0.0621
_refine_ls_R_factor_gt 0.0401
_refine_ls_shift/su_max 0.001
_refine_ls_shift/su_mean 0.000
_refine_ls_structure_factor_coef Fsqd
_refine_ls_weighting_details 'calc w=1/[\s^2^(Fo^2^)+(0.0300P)^2^+9.8000P] where P=(Fo^2^+2Fc^2^)/3'
_refine_ls_weighting_scheme calc
_refine_ls_wR_factor_gt 0.0860
_refine_ls_wR_factor_ref 0.0933
_reflns_number_gt 4763
_reflns_number_total 6349
_reflns_threshold_expression >2sigma(I)
_cod_data_source_file ic6b02721_si_007.cif
_cod_data_source_block zc3a
_cod_depositor_comments 'Adding full bibliography for 4345009.cif.'
_cod_database_code 4345009

loop_
_symmetry_equiv_pos_as_xyz
'x, y, z'
'-x+1/2, -y, z+1/2'
'-x, y+1/2, -z+1/2'
'x+1/2, -y+1/2, -z'
'-x, -y, -z'
'x-1/2, y, -z-1/2'
'x, -y-1/2, z-1/2'
'-x-1/2, y-1/2, z'

loop_
_atom_site_label
_atom_site_type_symbol
_atom_site_fract_x
_atom_site_fract_y
_atom_site_fract_z
_atom_site_U_iso_or_equiv
_atom_site_adp_type
_atom_site_occupancy
_atom_site_symmetry_multiplicity
_atom_site_calc_flag
_atom_site_refinement_flags
Cu1 Cu 0.44325(3) 0.42887(3) 0.350617(17) 0.02589(11) Uani 1 1 d .
P1 P 0.43976(7) 0.54691(5) 0.31581(4) 0.02189(19) Uani 1 1 d .
I1 I 0.558735(18) 0.314879(15) 0.358059(11) 0.03238(9) Uani 1 1 d .
N1 N 0.3077(2) 0.40293(18) 0.31342(12) 0.0247(7) Uani 1 1 d .
N2 N 0.3821(2) 0.45877(19) 0.42811(12) 0.0273(7) Uani 1 1 d .
C1 C 0.2471(3) 0.3640(2) 0.34649(16) 0.0335(9) Uani 1 1 d .
H1A H 0.2739 0.3373 0.3771 0.040 Uiso 1 1 calc R
C2 C 0.1485(3) 0.3603(3) 0.33884(18) 0.0369(10) Uani 1 1 d .
H2A H 0.1085 0.3318 0.3634 0.044 Uiso 1 1 calc R
C3 C 0.1097(3) 0.3986(3) 0.29492(19) 0.0419(11) Uani 1 1 d .
H3A H 0.0418 0.3983 0.2890 0.050 Uiso 1 1 calc R
C4 C 0.1699(3) 0.4376(2) 0.25941(17) 0.0343(9) Uani 1 1 d .
H4A H 0.1439 0.4637 0.2284 0.041 Uiso 1 1 calc R
C5 C 0.2697(3) 0.4387(2) 0.26911(14) 0.0235(8) Uani 1 1 d .
C6 C 0.3355(3) 0.4781(2) 0.22939(14) 0.0242(8) Uani 1 1 d .
C7 C 0.3200(3) 0.4608(2) 0.17429(15) 0.0294(8) Uani 1 1 d .
H7A H 0.2694 0.4257 0.1646 0.035 Uiso 1 1 calc R
C8 C 0.3761(3) 0.4934(3) 0.13363(16) 0.0376(10) Uani 1 1 d .
H8A H 0.3649 0.4807 0.0964 0.045 Uiso 1 1 calc R
C9 C 0.4488(3) 0.5448(3) 0.14807(16) 0.0408(10) Uani 1 1 d .
H9A H 0.4889 0.5667 0.1204 0.049 Uiso 1 1 calc R
C10 C 0.4645(3) 0.5651(2) 0.20193(16) 0.0328(9) Uani 1 1 d .
H10A H 0.5134 0.6023 0.2107 0.039 Uiso 1 1 calc R
C11 C 0.4092(2) 0.5316(2) 0.24358(14) 0.0234(8) Uani 1 1 d .
C12 C 0.5303(3) 0.6251(2) 0.31607(15) 0.0245(8) Uani 1 1 d .
C13 C 0.5132(3) 0.7020(2) 0.29883(19) 0.0357(10) Uani 1 1 d .
H13A H 0.4508 0.7169 0.2862 0.043 Uiso 1 1 calc R
C14 C 0.5875(3) 0.7565(3) 0.3002(2) 0.0455(12) Uani 1 1 d .
H14A H 0.5759 0.8085 0.2877 0.055 Uiso 1 1 calc R
C15 C 0.6781(3) 0.7365(3) 0.3194(2) 0.0432(11) Uani 1 1 d .
H15A H 0.7282 0.7747 0.3206 0.052 Uiso 1 1 calc R
C16 C 0.6959(3) 0.6604(3) 0.33705(17) 0.0368(10) Uani 1 1 d .
H16A H 0.7581 0.6462 0.3504 0.044 Uiso 1 1 calc R
C17 C 0.6224(3) 0.6054(2) 0.33507(15) 0.0272(8) Uani 1 1 d .
H17A H 0.6348 0.5532 0.3469 0.033 Uiso 1 1 calc R
C18 C 0.4099(3) 0.4129(3) 0.46982(16) 0.0361(10) Uani 1 1 d .
H18A H 0.4353 0.3625 0.4615 0.043 Uiso 1 1 calc R
C19 C 0.4039(3) 0.4344(3) 0.52422(16) 0.0417(11) Uani 1 1 d .
H19A H 0.4233 0.3993 0.5523 0.050 Uiso 1 1 calc R
C20 C 0.3692(3) 0.5078(3) 0.53640(17) 0.0428(11) Uani 1 1 d .
H20A H 0.3659 0.5254 0.5732 0.051 Uiso 1 1 calc R
C21 C 0.3393(3) 0.5554(3) 0.49453(16) 0.0359(9) Uani 1 1 d .
H21A H 0.3158 0.6066 0.5024 0.043 Uiso 1 1 calc R
C22 C 0.3430(2) 0.5294(2) 0.44002(15) 0.0263(8) Uani 1 1 d .
C23 C 0.2964(3) 0.5786(2) 0.39708(15) 0.0258(8) Uani 1 1 d .
C24 C 0.2097(3) 0.6146(2) 0.41298(18) 0.0364(10) Uani 1 1 d .
H24A H 0.1856 0.6051 0.4487 0.044 Uiso 1 1 calc R
C25 C 0.1584(3) 0.6630(3) 0.37903(19) 0.0394(10) Uani 1 1 d .
H25A H 0.1003 0.6868 0.3915 0.047 Uiso 1 1 calc R
C26 C 0.1911(3) 0.6771(2) 0.32691(19) 0.0359(10) Uani 1 1 d .
H26A H 0.1561 0.7111 0.3033 0.043 Uiso 1 1 calc R
C27 C 0.2752(3) 0.6415(2) 0.30912(16) 0.0284(8) Uani 1 1 d .
H27A H 0.2967 0.6506 0.2728 0.034 Uiso 1 1 calc R
C28 C 0.3296(3) 0.5926(2) 0.34313(15) 0.0239(8) Uani 1 1 d .
C29 C 1.0227(8) 0.6887(6) 0.5317(4) 0.130(3) Uani 1 1 d .
H29A H 1.0754 0.7193 0.5144 0.156 Uiso 1 1 calc R
H29B H 1.0378 0.6847 0.5712 0.156 Uiso 1 1 calc R
O1 O 0.9306(8) 0.7331(5) 0.5254(3) 0.184(3) Uani 1 1 d .
C30 C 0.8663(8) 0.6626(11) 0.5020(4) 0.174(6) Uani 1 1 d .
H30A H 0.8033 0.6581 0.5210 0.209 Uiso 1 1 calc R
H30B H 0.8557 0.6670 0.4621 0.209 Uiso 1 1 calc R
C31 C 1.0226(8) 0.6152(5) 0.5100(3) 0.107(3) Uani 1 1 d .
H31A H 1.0417 0.6156 0.4710 0.129 Uiso 1 1 calc R
H31B H 1.0657 0.5793 0.5305 0.129 Uiso 1 1 calc R
C32 C 0.9330(12) 0.5968(7) 0.5161(4) 0.167(6) Uani 1 1 d .
H32B H 0.9218 0.5810 0.5545 0.201 Uiso 1 1 calc R
H32A H 0.9180 0.5511 0.4926 0.201 Uiso 1 1 calc R

loop_
_atom_site_aniso_label
_atom_site_aniso_U_11
_atom_site_aniso_U_22
_atom_site_aniso_U_33
_atom_site_aniso_U_23
_atom_site_aniso_U_13
_atom_site_aniso_U_12
Cu1 0.0255(2) 0.0254(2) 0.0267(2) 0.00137(19) -0.00076(19) 0.00399(19)
P1 0.0190(4) 0.0213(5) 0.0254(4) -0.0009(4) -0.0014(4) -0.0010(4)
I1 0.02518(13) 0.02853(14) 0.04344(16) 0.00423(12) 0.00360(11) 0.00599(11)
N1 0.0248(16) 0.0225(16) 0.0267(15) 0.0020(14) 0.0002(13) -0.0030(13)
N2 0.0262(16) 0.0316(18) 0.0241(15) 0.0010(14) -0.0014(13) 0.0002(14)
C1 0.041(2) 0.033(2) 0.027(2) 0.0033(18) -0.0022(17) -0.0083(18)
C2 0.034(2) 0.035(2) 0.041(2) 0.001(2) 0.0066(18) -0.0148(18)
C3 0.024(2) 0.046(3) 0.056(3) 0.009(2) -0.0019(19) -0.0089(19)
C4 0.026(2) 0.035(2) 0.042(2) 0.009(2) -0.0091(17) -0.0060(17)
C5 0.0247(19) 0.0191(18) 0.0267(18) -0.0003(16) 0.0005(15) -0.0022(15)
C6 0.0248(19) 0.0228(19) 0.0250(18) 0.0023(16) -0.0021(15) 0.0015(15)
C7 0.035(2) 0.025(2) 0.0281(19) -0.0009(17) -0.0051(16) -0.0025(17)
C8 0.047(3) 0.042(3) 0.0239(19) -0.0007(19) 0.0007(18) -0.004(2)
C9 0.044(3) 0.046(3) 0.032(2) 0.006(2) 0.0085(19) -0.004(2)
C10 0.031(2) 0.035(2) 0.032(2) 0.0007(18) 0.0016(16) -0.0081(17)
C11 0.0224(17) 0.0232(19) 0.0246(18) 0.0011(16) -0.0022(14) -0.0001(14)
C12 0.0211(18) 0.024(2) 0.0281(19) -0.0049(16) 0.0017(14) -0.0005(14)
C13 0.0183(18) 0.025(2) 0.063(3) -0.003(2) -0.0032(18) 0.0006(15)
C14 0.030(2) 0.020(2) 0.087(4) -0.001(2) 0.001(2) 0.0006(17)
C15 0.022(2) 0.039(3) 0.068(3) -0.013(2) 0.000(2) -0.0089(18)
C16 0.022(2) 0.047(3) 0.042(2) -0.009(2) -0.0068(17) 0.0004(18)
C17 0.0244(19) 0.030(2) 0.0272(18) -0.0017(17) -0.0039(15) -0.0020(16)
C18 0.039(2) 0.039(2) 0.030(2) 0.0026(19) 0.0025(17) 0.0028(19)
C19 0.045(3) 0.054(3) 0.025(2) 0.003(2) -0.0016(18) 0.000(2)
C20 0.049(3) 0.053(3) 0.026(2) -0.006(2) 0.0032(19) -0.005(2)
C21 0.038(2) 0.038(2) 0.032(2) -0.0102(19) 0.0044(18) -0.0018(19)
C22 0.0210(18) 0.032(2) 0.0264(18) -0.0032(17) 0.0012(15) -0.0016(15)
C23 0.0219(18) 0.0221(19) 0.034(2) -0.0043(17) 0.0005(15) -0.0024(14)
C24 0.028(2) 0.039(2) 0.042(2) -0.008(2) 0.0034(18) 0.0036(18)
C25 0.025(2) 0.036(2) 0.057(3) -0.007(2) 0.0039(19) 0.0047(17)
C26 0.025(2) 0.025(2) 0.058(3) 0.001(2) -0.0103(19) 0.0028(16)
C27 0.0240(19) 0.024(2) 0.037(2) -0.0010(17) -0.0039(16) 0.0004(15)
C28 0.0195(17) 0.0202(18) 0.0320(19) -0.0026(16) -0.0033(15) -0.0020(14)
C29 0.160(10) 0.120(8) 0.109(7) -0.016(6) 0.024(7) 0.018(7)
O1 0.234(10) 0.144(7) 0.175(7) 0.066(6) 0.046(7) 0.016(7)
C30 0.132(9) 0.286(17) 0.105(7) 0.087(10) -0.023(6) -0.075(11)
C31 0.169(9) 0.071(5) 0.081(5) 0.012(4) 0.052(6) 0.019(6)
C32 0.32(2) 0.108(8) 0.074(6) -0.009(6) 0.069(9) -0.032(11)

loop_
_atom_type_symbol
_atom_type_description
_atom_type_scat_dispersion_real
_atom_type_scat_dispersion_imag
_atom_type_scat_source
C C 0.0033 0.0016 'International Tables Vol C Tables 4.2.6.8 and 6.1.1.4'
H H 0.0000 0.0000 'International Tables Vol C Tables 4.2.6.8 and 6.1.1.4'
N N 0.0061 0.0033 'International Tables Vol C Tables 4.2.6.8 and 6.1.1.4'
O O 0.0106 0.0060 'International Tables Vol C Tables 4.2.6.8 and 6.1.1.4'
P P 0.1023 0.0942 'International Tables Vol C Tables 4.2.6.8 and 6.1.1.4'
Cu Cu 0.3201 1.2651 'International Tables Vol C Tables 4.2.6.8 and 6.1.1.4'
I I -0.4742 1.8119 'International Tables Vol C Tables 4.2.6.8 and 6.1.1.4'

loop_
_geom_angle_atom_site_label_1
_geom_angle_atom_site_label_2
_geom_angle_atom_site_label_3
_geom_angle
N1 Cu1 N2 94.64(11)
N1 Cu1 P1 90.27(9)
N2 Cu1 P1 96.79(9)
N1 Cu1 I1 115.35(8)
N2 Cu1 I1 111.70(8)
P1 Cu1 I1 138.72(3)
C12 P1 C28 104.88(16)
C12 P1 C11 105.33(17)
C28 P1 C11 102.74(16)
C12 P1 Cu1 130.89(13)
C28 P1 Cu1 105.47(12)
C11 P1 Cu1 104.46(12)
C1 N1 C5 117.8(3)
C1 N1 Cu1 113.2(2)
C5 N1 Cu1 126.3(2)
C18 N2 C22 117.9(3)
C18 N2 Cu1 115.0(3)
C22 N2 Cu1 124.2(2)
N1 C1 C2 123.9(4)
N1 C1 H1A 118.0
C2 C1 H1A 118.0
C3 C2 C1 118.2(4)
C3 C2 H2A 120.9
C1 C2 H2A 120.9
C2 C3 C4 119.4(4)
C2 C3 H3A 120.3
C4 C3 H3A 120.3
C3 C4 C5 119.7(4)
C3 C4 H4A 120.2
C5 C4 H4A 120.2
N1 C5 C4 120.9(3)
N1 C5 C6 119.3(3)
C4 C5 C6 119.8(3)
C7 C6 C11 119.0(3)
C7 C6 C5 116.1(3)
C11 C6 C5 124.8(3)
C8 C7 C6 121.7(4)
C8 C7 H7A 119.2
C6 C7 H7A 119.2
C7 C8 C9 118.7(4)
C7 C8 H8A 120.6
C9 C8 H8A 120.6
C8 C9 C10 121.2(4)
C8 C9 H9A 119.4
C10 C9 H9A 119.4
C9 C10 C11 120.6(4)
C9 C10 H10A 119.7
C11 C10 H10A 119.7
C10 C11 C6 118.7(3)
C10 C11 P1 121.3(3)
C6 C11 P1 119.7(3)
C13 C12 C17 118.8(3)
C13 C12 P1 124.5(3)
C17 C12 P1 116.7(3)
C14 C13 C12 119.7(4)
C14 C13 H13A 120.1
C12 C13 H13A 120.1
C15 C14 C13 121.0(4)
C15 C14 H14A 119.5
C13 C14 H14A 119.5
C14 C15 C16 119.8(4)
C14 C15 H15A 120.1
C16 C15 H15A 120.1
C17 C16 C15 119.4(4)
C17 C16 H16A 120.3
C15 C16 H16A 120.3
C16 C17 C12 121.2(4)
C16 C17 H17A 119.4
C12 C17 H17A 119.4
N2 C18 C19 124.2(4)
N2 C18 H18A 117.9
C19 C18 H18A 117.9
C20 C19 C18 118.1(4)
C20 C19 H19A 121.0
C18 C19 H19A 121.0
C21 C20 C19 118.8(4)
C21 C20 H20A 120.6
C19 C20 H20A 120.6
C20 C21 C22 120.8(4)
C20 C21 H21A 119.6
C22 C21 H21A 119.6
N2 C22 C21 120.0(4)
N2 C22 C23 121.4(3)
C21 C22 C23 118.4(3)
C24 C23 C28 117.5(4)
C24 C23 C22 114.8(3)
C28 C23 C22 127.7(3)
C25 C24 C23 122.5(4)
C25 C24 H24A 118.7
C23 C24 H24A 118.7
C24 C25 C26 120.0(4)
C24 C25 H25A 120.0
C26 C25 H25A 120.0
C25 C26 C27 119.5(4)
C25 C26 H26A 120.3
C27 C26 H26A 120.3
C26 C27 C28 121.7(4)
C26 C27 H27A 119.1
C28 C27 H27A 119.1
C27 C28 C23 118.8(3)
C27 C28 P1 118.8(3)
C23 C28 P1 122.4(3)
C31 C29 O1 115.2(10)
C31 C29 C32 38.5(6)
O1 C29 C32 81.4(7)
C31 C29 H29A 108.5
O1 C29 H29A 108.5
C32 C29 H29A 140.5
C31 C29 H29B 108.5
O1 C29 H29B 108.5
C32 C29 H29B 104.9
H29A C29 H29B 107.5
C29 O1 C30 97.5(9)
C32 C30 O1 98.0(8)
C32 C30 H30A 112.2
O1 C30 H30A 112.2
C32 C30 H30B 112.2
O1 C30 H30B 112.2
H30A C30 H30B 109.8
C32 C31 C29 100.4(9)
C32 C31 H31A 111.7
C29 C31 H31A 111.7
C32 C31 H31B 111.7
C29 C31 H31B 111.7
H31A C31 H31B 109.5
C31 C32 C30 112.6(10)
C31 C32 C29 41.1(6)
C30 C32 C29 80.9(7)
C31 C32 H32B 109.1
C30 C32 H32B 109.1
C29 C32 H32B 97.2
C31 C32 H32A 109.1
C30 C32 H32A 109.1
C29 C32 H32A 147.4
H32B C32 H32A 107.8

loop_
_geom_bond_atom_site_label_1
_geom_bond_atom_site_label_2
_geom_bond_distance
Cu1 N1 2.129(3)
Cu1 N2 2.138(3)
Cu1 P1 2.1834(11)
Cu1 I1 2.5190(7)
P1 C12 1.827(4)
P1 C28 1.835(4)
P1 C11 1.836(4)
N1 C1 1.339(5)
N1 C5 1.350(4)
N2 C18 1.341(5)
N2 C22 1.350(5)
C1 C2 1.376(6)
C1 H1A 0.9500
C2 C3 1.367(6)
C2 H2A 0.9500
C3 C4 1.374(6)
C3 H3A 0.9500
C4 C5 1.398(5)
C4 H4A 0.9500
C5 C6 1.491(5)
C6 C7 1.397(5)
C6 C11 1.409(5)
C7 C8 1.378(5)
C7 H7A 0.9500
C8 C9 1.379(6)
C8 H8A 0.9500
C9 C10 1.380(5)
C9 H9A 0.9500
C10 C11 1.396(5)
C10 H10A 0.9500
C12 C13 1.395(5)
C12 C17 1.396(5)
C13 C14 1.384(5)
C13 H13A 0.9500
C14 C15 1.380(6)
C14 H14A 0.9500
C15 C16 1.388(6)
C15 H15A 0.9500
C16 C17 1.382(5)
C16 H16A 0.9500
C17 H17A 0.9500
C18 C19 1.383(6)
C18 H18A 0.9500
C19 C20 1.372(6)
C19 H19A 0.9500
C20 C21 1.370(6)
C20 H20A 0.9500
C21 C22 1.406(5)
C21 H21A 0.9500
C22 C23 1.490(5)
C23 C24 1.400(5)
C23 C28 1.418(5)
C24 C25 1.367(6)
C24 H24A 0.9500
C25 C26 1.374(6)
C25 H25A 0.9500
C26 C27 1.381(5)
C26 H26A 0.9500
C27 C28 1.396(5)
C27 H27A 0.9500
C29 C31 1.360(11)
C29 O1 1.488(11)
C29 C32 2.033(16)
C29 H29A 0.9900
C29 H29B 0.9900
O1 C30 1.600(14)
C30 C32 1.491(15)
C30 H30A 0.9900
C30 H30B 0.9900
C31 C32 1.286(14)
C31 H31A 0.9900
C31 H31B 0.9900
C32 H32B 0.9900
C32 H32A 0.9900

loop_
_geom_torsion_atom_site_label_1
_geom_torsion_atom_site_label_2
_geom_torsion_atom_site_label_3
_geom_torsion_atom_site_label_4
_geom_torsion
N1 Cu1 P1 C12 -174.03(18)
N2 Cu1 P1 C12 91.26(18)
I1 Cu1 P1 C12 -43.16(17)
N1 Cu1 P1 C28 59.66(14)
N2 Cu1 P1 C28 -35.05(14)
I1 Cu1 P1 C28 -169.46(12)
N1 Cu1 P1 C11 -48.27(14)
N2 Cu1 P1 C11 -142.98(14)
I1 Cu1 P1 C11 82.61(13)
N2 Cu1 N1 C1 -40.5(3)
P1 Cu1 N1 C1 -137.3(3)
I1 Cu1 N1 C1 76.2(3)
N2 Cu1 N1 C5 120.2(3)
P1 Cu1 N1 C5 23.4(3)
I1 Cu1 N1 C5 -123.1(3)
N1 Cu1 N2 C18 117.9(3)
P1 Cu1 N2 C18 -151.3(3)
I1 Cu1 N2 C18 -1.8(3)
N1 Cu1 N2 C22 -81.6(3)
P1 Cu1 N2 C22 9.2(3)
I1 Cu1 N2 C22 158.7(3)
C5 N1 C1 C2 -2.0(6)
Cu1 N1 C1 C2 160.4(3)
N1 C1 C2 C3 -0.1(7)
C1 C2 C3 C4 1.6(7)
C2 C3 C4 C5 -1.1(7)
C1 N1 C5 C4 2.5(5)
Cu1 N1 C5 C4 -157.4(3)
C1 N1 C5 C6 -176.0(3)
Cu1 N1 C5 C6 24.1(5)
C3 C4 C5 N1 -1.1(6)
C3 C4 C5 C6 177.5(4)
N1 C5 C6 C7 132.1(4)
C4 C5 C6 C7 -46.5(5)
N1 C5 C6 C11 -49.2(5)
C4 C5 C6 C11 132.2(4)
C11 C6 C7 C8 1.4(6)
C5 C6 C7 C8 -179.9(4)
C6 C7 C8 C9 -0.5(6)
C7 C8 C9 C10 -1.5(7)
C8 C9 C10 C11 2.5(7)
C9 C10 C11 C6 -1.6(6)
C9 C10 C11 P1 171.3(3)
C7 C6 C11 C10 -0.3(5)
C5 C6 C11 C10 -178.9(3)
C7 C6 C11 P1 -173.3(3)
C5 C6 C11 P1 8.0(5)
C12 P1 C11 C10 11.6(4)
C28 P1 C11 C10 121.2(3)
Cu1 P1 C11 C10 -128.9(3)
C12 P1 C11 C6 -175.6(3)
C28 P1 C11 C6 -66.0(3)
Cu1 P1 C11 C6 43.9(3)
C28 P1 C12 C13 -43.9(4)
C11 P1 C12 C13 64.1(4)
Cu1 P1 C12 C13 -170.4(3)
C28 P1 C12 C17 136.0(3)
C11 P1 C12 C17 -116.0(3)
Cu1 P1 C12 C17 9.5(4)
C17 C12 C13 C14 0.8(6)
P1 C12 C13 C14 -179.3(3)
C12 C13 C14 C15 -1.3(7)
C13 C14 C15 C16 0.8(7)
C14 C15 C16 C17 0.1(7)
C15 C16 C17 C12 -0.5(6)
C13 C12 C17 C16 0.1(6)
P1 C12 C17 C16 -179.8(3)
C22 N2 C18 C19 -2.1(6)
Cu1 N2 C18 C19 159.6(4)
N2 C18 C19 C20 -1.4(7)
C18 C19 C20 C21 2.0(7)
C19 C20 C21 C22 0.7(6)
C18 N2 C22 C21 4.9(5)
Cu1 N2 C22 C21 -155.1(3)
C18 N2 C22 C23 -170.4(3)
Cu1 N2 C22 C23 29.6(5)
C20 C21 C22 N2 -4.3(6)
C20 C21 C22 C23 171.1(4)
N2 C22 C23 C24 137.7(4)
C21 C22 C23 C24 -37.6(5)
N2 C22 C23 C28 -42.4(5)
C21 C22 C23 C28 142.3(4)
C28 C23 C24 C25 -1.2(6)
C22 C23 C24 C25 178.7(4)
C23 C24 C25 C26 0.6(6)
C24 C25 C26 C27 0.7(6)
C25 C26 C27 C28 -1.4(6)
C26 C27 C28 C23 0.9(5)
C26 C27 C28 P1 179.3(3)
C24 C23 C28 C27 0.4(5)
C22 C23 C28 C27 -179.4(3)
C24 C23 C28 P1 -178.0(3)
C22 C23 C28 P1 2.2(5)
C12 P1 C28 C27 77.2(3)
C11 P1 C28 C27 -32.8(3)
Cu1 P1 C28 C27 -141.9(3)
C12 P1 C28 C23 -104.5(3)
C11 P1 C28 C23 145.6(3)
Cu1 P1 C28 C23 36.5(3)
C31 C29 O1 C30 8.5(10)
C32 C29 O1 C30 -10.3(6)
C29 O1 C30 C32 14.1(9)
O1 C29 C31 C32 -30.8(12)
C29 C31 C32 C30 42.4(13)
O1 C30 C32 C31 -37.1(12)
O1 C30 C32 C29 -10.3(6)
O1 C29 C32 C31 152.0(11)
C31 C29 C32 C30 -140.9(12)
O1 C29 C32 C30 11.2(7)
